data_7101244
loop_
_publ_author_name
'Gao, Xike'
'Wu, Weiping'
'Liu, Yunqi'
'Qiu, Wenfeng'
'Sun, Xiaobo'
'Yu, Gui'
'Zhu, Daoben'

_publ_section_title
;
 A facile synthesis of linear benzene-fused bis(tetrathiafulvalene) compounds
 and their application for organic field-effect transistors
;
_journal_coden_ASTM CHCOFS
_journal_issue 26
_journal_name_full
;
 Chemical Communications (Cambridge, United Kingdom)
;
_journal_page_first 2750
_journal_page_last 2752
_journal_paper_doi 10.1039/b603632e
_journal_year 2006
_chemical_formula_sum 'C30 H38 S12'
_chemical_formula_weight 783.32
_space_group_IT_number 2
_symmetry_cell_setting triclinic
_symmetry_space_group_name_Hall '-P 1'
_symmetry_space_group_name_H-M 'P -1'
_atom_sites_solution_hydrogens geom
_atom_sites_solution_primary direct
_atom_sites_solution_secondary difmap
_audit_creation_method SHELXL-97
_cell_angle_alpha 78.674(5)
_cell_angle_beta 86.600(6)
_cell_angle_gamma 85.002(5)
_cell_formula_units_Z 1
_cell_length_a 5.3630(17)
_cell_length_b 8.920(3)
_cell_length_c 19.406(6)
_cell_measurement_reflns_used 2013
_cell_measurement_temperature 294(2)
_cell_measurement_theta_max 26.24
_cell_measurement_theta_min 2.34
_cell_volume 905.9(5)
_computing_cell_refinement 'Bruker SMART'
_computing_data_collection 'Bruker SMART'
_computing_data_reduction 'Bruker SAINT'
_computing_molecular_graphics 'Bruker SHELXTL'
_computing_publication_material 'Bruker SHELXTL'
_computing_structure_refinement 'SHELXL-97 (Sheldrick, 1997)'
_computing_structure_solution 'SHELXS-97 (Sheldrick, 1990)'
_diffrn_ambient_temperature 294(2)
_diffrn_measured_fraction_theta_full 0.988
_diffrn_measured_fraction_theta_max 0.988
_diffrn_measurement_device_type 'CCD area detector'
_diffrn_measurement_method 'phi and omega scans'
_diffrn_radiation_monochromator graphite
_diffrn_radiation_source 'fine-focus sealed tube'
_diffrn_radiation_type MoK\a
_diffrn_radiation_wavelength 0.71073
_diffrn_reflns_av_R_equivalents 0.0240
_diffrn_reflns_av_sigmaI/netI 0.0492
_diffrn_reflns_limit_h_max 5
_diffrn_reflns_limit_h_min -6
_diffrn_reflns_limit_k_max 9
_diffrn_reflns_limit_k_min -10
_diffrn_reflns_limit_l_max 11
_diffrn_reflns_limit_l_min -23
_diffrn_reflns_number 4569
_diffrn_reflns_theta_full 25.01
_diffrn_reflns_theta_max 25.01
_diffrn_reflns_theta_min 2.34
_exptl_absorpt_coefficient_mu 0.745
_exptl_absorpt_correction_T_max 1.000000
_exptl_absorpt_correction_T_min 0.535724
_exptl_absorpt_correction_type multi-scan
_exptl_absorpt_process_details SADABS
_exptl_crystal_density_diffrn 1.436
_exptl_crystal_density_meas ?
_exptl_crystal_density_method 'not measured'
_exptl_crystal_F_000 410
_exptl_crystal_size_max 0.30
_exptl_crystal_size_mid 0.08
_exptl_crystal_size_min 0.04
_refine_diff_density_max 0.348
_refine_diff_density_min -0.363
_refine_diff_density_rms 0.062
_refine_ls_extinction_method none
_refine_ls_goodness_of_fit_ref 1.019
_refine_ls_hydrogen_treatment constr
_refine_ls_matrix_type full
_refine_ls_number_parameters 192
_refine_ls_number_reflns 3164
_refine_ls_number_restraints 0
_refine_ls_restrained_S_all 1.019
_refine_ls_R_factor_all 0.0702
_refine_ls_R_factor_gt 0.0443
_refine_ls_shift/su_max 0.001
_refine_ls_shift/su_mean 0.000
_refine_ls_structure_factor_coef Fsqd
_refine_ls_weighting_details 'calc w=1/[\s^2^(Fo^2^)+(0.0393P)^2^+0.7676P] where P=(Fo^2^+2Fc^2^)/3'
_refine_ls_weighting_scheme calc
_refine_ls_wR_factor_gt 0.0954
_refine_ls_wR_factor_ref 0.1098
_reflns_number_gt 2242
_reflns_number_total 3164
_reflns_threshold_expression >2sigma(I)
_cod_data_source_file b603632e.txt
_cod_depositor_comments
;
The following automatic conversions were performed:
'_symmetry_cell_setting' value 'Triclinic' changed to 'triclinic'
according to '/home/saulius/struct/CIF-dictionaries/cif_core.dic'
dictionary named 'cif_core.dic' version 2.4.1 from
2010-06-29.

'_exptl_absorpt_correction_type' value 'MULTI-SCAN' changed
to 'multi-scan' according to
'/home/saulius/struct/CIF-dictionaries/cif_core.dic' dictionary named
'cif_core.dic' version 2.4.1 from
2010-06-29.

'_refine_ls_hydrogen_treatment' value 'CONSTR' changed to
'constr' according to '/home/saulius/struct/CIF-dictionaries/cif_core.dic'
dictionary named 'cif_core.dic' version 2.4.1 from 2010-06-29.

Automatic conversion script
Id: cif_fix_enum 1527 2010-12-29 10:47:43Z saulius 

The following automatic conversions were performed:

'_exptl_crystal_density_meas' value 'NONE' was changed to '?' - the
value is perceived as not measured.

Automatic conversion script
Id: cif_fix_values 3008 2015-01-20 13:52:24Z robertas 
;
_cod_original_sg_symbol_H-M P-1
_cod_database_code 7101244

loop_
_symmetry_equiv_pos_as_xyz
'x, y, z'
'-x, -y, -z'

loop_
_atom_site_label
_atom_site_type_symbol
_atom_site_fract_x
_atom_site_fract_y
_atom_site_fract_z
_atom_site_U_iso_or_equiv
_atom_site_adp_type
_atom_site_occupancy
_atom_site_symmetry_multiplicity
_atom_site_calc_flag
_atom_site_refinement_flags
S1 S 0.53982(16) 0.46984(9) 0.10762(5) 0.0360(2) Uani 1 1 d .
S2 S 0.66985(17) 0.78203(10) 0.03769(5) 0.0402(3) Uani 1 1 d .
S3 S 0.21137(17) 0.92954(10) 0.12381(5) 0.0416(3) Uani 1 1 d .
S4 S 0.07172(16) 0.61993(9) 0.18930(5) 0.0370(2) Uani 1 1 d .
S5 S -0.20378(18) 1.08481(10) 0.20065(5) 0.0441(3) Uani 1 1 d .
S6 S -0.35200(17) 0.73749(11) 0.27769(5) 0.0437(3) Uani 1 1 d .
C1 C 0.9345(6) 0.3529(4) 0.03157(17) 0.0302(7) Uani 1 1 d .
H1 H 0.8901 0.2550 0.0521 0.036 Uiso 1 1 calc R
C2 C 0.7998(6) 0.4803(4) 0.04775(17) 0.0303(8) Uani 1 1 d .
C3 C 0.8627(6) 0.6275(4) 0.01569(17) 0.0308(8) Uani 1 1 d .
C4 C 0.4726(6) 0.6692(4) 0.09812(17) 0.0317(8) Uani 1 1 d .
C5 C 0.2822(6) 0.7309(4) 0.13323(17) 0.0318(8) Uani 1 1 d .
C6 C -0.0336(6) 0.9157(4) 0.18846(18) 0.0338(8) Uani 1 1 d .
C7 C -0.0951(6) 0.7745(4) 0.21851(17) 0.0321(8) Uani 1 1 d .
C8 C 0.0359(7) 1.1934(4) 0.2245(2) 0.0487(10) Uani 1 1 d .
H8A H 0.1690 1.2005 0.1882 0.058 Uiso 1 1 calc R
H8B H -0.0356 1.2967 0.2255 0.058 Uiso 1 1 calc R
C9 C 0.1487(8) 1.1278(5) 0.2946(2) 0.0540(11) Uani 1 1 d .
H9A H 0.0147 1.1064 0.3301 0.065 Uiso 1 1 calc R
H9B H 0.2437 1.0314 0.2916 0.065 Uiso 1 1 calc R
C10 C 0.3185(8) 1.2339(5) 0.3173(3) 0.0619(12) Uani 1 1 d .
H10A H 0.4487 1.2583 0.2809 0.074 Uiso 1 1 calc R
H10B H 0.2219 1.3288 0.3219 0.074 Uiso 1 1 calc R
C11 C 0.4392(11) 1.1675(7) 0.3856(3) 0.0988(19) Uani 1 1 d .
H11A H 0.3118 1.1449 0.4222 0.148 Uiso 1 1 calc R
H11B H 0.5437 1.2403 0.3972 0.148 Uiso 1 1 calc R
H11C H 0.5393 1.0751 0.3812 0.148 Uiso 1 1 calc R
C12 C -0.2208(8) 0.5804(4) 0.3425(2) 0.0518(11) Uani 1 1 d .
H12A H -0.3522 0.5469 0.3772 0.062 Uiso 1 1 calc R
H12B H -0.1678 0.4953 0.3193 0.062 Uiso 1 1 calc R
C13 C -0.0009(8) 0.6157(5) 0.3806(2) 0.0636(12) Uani 1 1 d .
H13A H 0.0706 0.5207 0.4082 0.076 Uiso 1 1 calc R
H13B H 0.1265 0.6557 0.3459 0.076 Uiso 1 1 calc R
C14 C -0.0635(10) 0.7267(7) 0.4277(3) 0.0845(16) Uani 1 1 d .
H14A H -0.1911 0.6873 0.4624 0.101 Uiso 1 1 calc R
H14B H -0.1330 0.8224 0.4002 0.101 Uiso 1 1 calc R
C15 C 0.1623(11) 0.7581(8) 0.4653(3) 0.108(2) Uani 1 1 d .
H15A H 0.2349 0.6634 0.4915 0.162 Uiso 1 1 calc R
H15B H 0.1098 0.8265 0.4968 0.162 Uiso 1 1 calc R
H15C H 0.2842 0.8042 0.4313 0.162 Uiso 1 1 calc R

loop_
_atom_site_aniso_label
_atom_site_aniso_U_11
_atom_site_aniso_U_22
_atom_site_aniso_U_33
_atom_site_aniso_U_23
_atom_site_aniso_U_13
_atom_site_aniso_U_12
S1 0.0351(5) 0.0319(5) 0.0399(6) -0.0066(4) 0.0092(4) -0.0041(4)
S2 0.0431(6) 0.0309(5) 0.0440(6) -0.0055(4) 0.0129(4) -0.0020(4)
S3 0.0429(6) 0.0307(5) 0.0489(6) -0.0051(4) 0.0147(4) -0.0061(4)
S4 0.0384(5) 0.0280(5) 0.0441(6) -0.0078(4) 0.0103(4) -0.0059(4)
S5 0.0412(6) 0.0332(5) 0.0578(7) -0.0127(4) 0.0048(5) 0.0018(4)
S6 0.0317(5) 0.0518(6) 0.0432(6) -0.0017(4) 0.0085(4) -0.0036(4)
C1 0.0338(19) 0.0294(17) 0.0277(19) -0.0045(14) 0.0000(14) -0.0077(14)
C2 0.0299(18) 0.0345(18) 0.0268(19) -0.0062(14) 0.0012(14) -0.0050(14)
C3 0.0328(19) 0.0302(17) 0.0300(19) -0.0074(14) -0.0026(15) -0.0008(14)
C4 0.0339(19) 0.0326(18) 0.0282(19) -0.0042(14) 0.0003(15) -0.0054(14)
C5 0.0320(19) 0.0296(17) 0.033(2) -0.0054(14) 0.0029(15) -0.0037(14)
C6 0.0314(19) 0.0316(18) 0.038(2) -0.0085(15) 0.0046(15) -0.0024(14)
C7 0.0323(19) 0.0349(18) 0.0292(19) -0.0074(15) 0.0027(15) -0.0039(15)
C8 0.056(3) 0.031(2) 0.062(3) -0.0169(18) 0.004(2) -0.0056(17)
C9 0.054(3) 0.050(2) 0.059(3) -0.017(2) 0.004(2) -0.003(2)
C10 0.058(3) 0.059(3) 0.076(3) -0.036(2) -0.001(2) 0.004(2)
C11 0.089(4) 0.118(5) 0.095(5) -0.025(4) -0.022(4) -0.015(4)
C12 0.059(3) 0.048(2) 0.044(3) 0.0000(19) 0.010(2) -0.0077(19)
C13 0.056(3) 0.078(3) 0.049(3) 0.004(2) 0.000(2) 0.000(2)
C14 0.073(4) 0.104(4) 0.082(4) -0.029(3) -0.004(3) -0.012(3)
C15 0.093(5) 0.149(6) 0.092(5) -0.032(4) -0.024(4) -0.030(4)

loop_
_atom_type_symbol
_atom_type_description
_atom_type_scat_dispersion_real
_atom_type_scat_dispersion_imag
_atom_type_scat_source
C C 0.0033 0.0016 'International Tables Vol C Tables 4.2.6.8 and 6.1.1.4'
H H 0.0000 0.0000 'International Tables Vol C Tables 4.2.6.8 and 6.1.1.4'
S S 0.1246 0.1234 'International Tables Vol C Tables 4.2.6.8 and 6.1.1.4'

loop_
_geom_angle_atom_site_label_1
_geom_angle_atom_site_label_2
_geom_angle_atom_site_label_3
_geom_angle
_geom_angle_site_symmetry_1
_geom_angle_site_symmetry_3
C2 S1 C4 95.74(15) . .
C4 S2 C3 95.69(16) . .
C5 S3 C6 95.19(15) . .
C7 S4 C5 95.49(15) . .
C6 S5 C8 102.18(17) . .
C7 S6 C12 101.51(17) . .
C2 C1 C3 118.8(3) . 2_765
C2 C1 H1 120.6 . .
C3 C1 H1 120.6 2_765 .
C1 C2 C3 120.7(3) . .
C1 C2 S1 123.0(2) . .
C3 C2 S1 116.4(2) . .
C1 C3 C2 120.5(3) 2_765 .
C1 C3 S2 122.7(2) 2_765 .
C2 C3 S2 116.8(2) . .
C5 C4 S2 122.1(3) . .
C5 C4 S1 122.5(3) . .
S2 C4 S1 115.39(19) . .
C4 C5 S4 122.6(3) . .
C4 C5 S3 123.0(3) . .
S4 C5 S3 114.29(19) . .
C7 C6 S5 124.6(3) . .
C7 C6 S3 117.1(3) . .
S5 C6 S3 117.76(18) . .
C6 C7 S4 117.4(3) . .
C6 C7 S6 123.8(3) . .
S4 C7 S6 118.41(18) . .
C9 C8 S5 115.0(3) . .
C9 C8 H8A 108.5 . .
S5 C8 H8A 108.5 . .
C9 C8 H8B 108.5 . .
S5 C8 H8B 108.5 . .
H8A C8 H8B 107.5 . .
C10 C9 C8 113.0(3) . .
C10 C9 H9A 109.0 . .
C8 C9 H9A 109.0 . .
C10 C9 H9B 109.0 . .
C8 C9 H9B 109.0 . .
H9A C9 H9B 107.8 . .
C11 C10 C9 113.5(4) . .
C11 C10 H10A 108.9 . .
C9 C10 H10A 108.9 . .
C11 C10 H10B 108.9 . .
C9 C10 H10B 108.9 . .
H10A C10 H10B 107.7 . .
C10 C11 H11A 109.5 . .
C10 C11 H11B 109.5 . .
H11A C11 H11B 109.5 . .
C10 C11 H11C 109.5 . .
H11A C11 H11C 109.5 . .
H11B C11 H11C 109.5 . .
C13 C12 S6 115.6(3) . .
C13 C12 H12A 108.4 . .
S6 C12 H12A 108.4 . .
C13 C12 H12B 108.4 . .
S6 C12 H12B 108.4 . .
H12A C12 H12B 107.4 . .
C14 C13 C12 114.6(4) . .
C14 C13 H13A 108.6 . .
C12 C13 H13A 108.6 . .
C14 C13 H13B 108.6 . .
C12 C13 H13B 108.6 . .
H13A C13 H13B 107.6 . .
C13 C14 C15 112.9(5) . .
C13 C14 H14A 109.0 . .
C15 C14 H14A 109.0 . .
C13 C14 H14B 109.0 . .
C15 C14 H14B 109.0 . .
H14A C14 H14B 107.8 . .
C14 C15 H15A 109.5 . .
C14 C15 H15B 109.5 . .
H15A C15 H15B 109.5 . .
C14 C15 H15C 109.5 . .
H15A C15 H15C 109.5 . .
H15B C15 H15C 109.5 . .

loop_
_geom_bond_atom_site_label_1
_geom_bond_atom_site_label_2
_geom_bond_distance
_geom_bond_site_symmetry_2
S1 C2 1.758(3) .
S1 C4 1.759(3) .
S2 C4 1.756(3) .
S2 C3 1.756(3) .
S3 C5 1.755(3) .
S3 C6 1.757(3) .
S4 C7 1.747(3) .
S4 C5 1.750(3) .
S5 C6 1.743(3) .
S5 C8 1.808(4) .
S6 C7 1.752(3) .
S6 C12 1.812(4) .
C1 C2 1.372(4) .
C1 C3 1.381(4) 2_765
C1 H1 0.9300 .
C2 C3 1.399(4) .
C3 C1 1.381(4) 2_765
C4 C5 1.333(5) .
C6 C7 1.341(4) .
C8 C9 1.511(5) .
C8 H8A 0.9700 .
C8 H8B 0.9700 .
C9 C10 1.510(5) .
C9 H9A 0.9700 .
C9 H9B 0.9700 .
C10 C11 1.501(7) .
C10 H10A 0.9700 .
C10 H10B 0.9700 .
C11 H11A 0.9600 .
C11 H11B 0.9600 .
C11 H11C 0.9600 .
C12 C13 1.515(6) .
C12 H12A 0.9700 .
C12 H12B 0.9700 .
C13 C14 1.480(7) .
C13 H13A 0.9700 .
C13 H13B 0.9700 .
C14 C15 1.525(7) .
C14 H14A 0.9700 .
C14 H14B 0.9700 .
C15 H15A 0.9600 .
C15 H15B 0.9600 .
C15 H15C 0.9600 .

loop_
_geom_torsion_atom_site_label_1
_geom_torsion_atom_site_label_2
_geom_torsion_atom_site_label_3
_geom_torsion_atom_site_label_4
_geom_torsion
_geom_torsion_site_symmetry_1
_geom_torsion_site_symmetry_4
C3 C1 C2 C3 1.6(5) 2_765 .
C3 C1 C2 S1 -179.5(2) 2_765 .
C4 S1 C2 C1 -178.8(3) . .
C4 S1 C2 C3 0.2(3) . .
C1 C2 C3 C1 -1.6(6) . 2_765
S1 C2 C3 C1 179.4(3) . 2_765
C1 C2 C3 S2 177.5(3) . .
S1 C2 C3 S2 -1.5(4) . .
C4 S2 C3 C1 -178.9(3) . 2_765
C4 S2 C3 C2 2.0(3) . .
C3 S2 C4 C5 179.5(3) . .
C3 S2 C4 S1 -1.8(2) . .
C2 S1 C4 C5 179.9(3) . .
C2 S1 C4 S2 1.1(2) . .
S2 C4 C5 S4 175.74(18) . .
S1 C4 C5 S4 -2.9(5) . .
S2 C4 C5 S3 -0.9(5) . .
S1 C4 C5 S3 -179.51(18) . .
C7 S4 C5 C4 175.8(3) . .
C7 S4 C5 S3 -7.3(2) . .
C6 S3 C5 C4 -176.2(3) . .
C6 S3 C5 S4 7.0(2) . .
C8 S5 C6 C7 128.8(3) . .
C8 S5 C6 S3 -60.0(3) . .
C5 S3 C6 C7 -3.7(3) . .
C5 S3 C6 S5 -175.7(2) . .
S5 C6 C7 S4 170.5(2) . .
S3 C6 C7 S4 -0.9(4) . .
S5 C6 C7 S6 -2.4(5) . .
S3 C6 C7 S6 -173.75(19) . .
C5 S4 C7 C6 5.0(3) . .
C5 S4 C7 S6 178.3(2) . .
C12 S6 C7 C6 -138.8(3) . .
C12 S6 C7 S4 48.3(2) . .
C6 S5 C8 C9 -67.0(3) . .
S5 C8 C9 C10 -171.3(3) . .
C8 C9 C10 C11 -177.9(4) . .
C7 S6 C12 C13 61.0(3) . .
S6 C12 C13 C14 67.3(5) . .
C12 C13 C14 C15 179.6(4) . .
